data_4067418
loop_
_publ_author_name
'Carver, Colin T.'
'Williams, Bryan N.'
'Ogilby, Kevin R.'
'Diaconescu, Paula L.'

_publ_section_title
;
 Coupling of Aromatic N-Heterocycles Mediated by Group 3 Complexes
;
_journal_issue 4
_journal_name_full Organometallics
_journal_page_first 835
_journal_paper_doi 10.1021/om900943m
_journal_volume 29
_journal_year 2010
_chemical_formula_moiety 'C46 H55 Fe N4 Sc Si2'
_chemical_formula_sum 'C46 H55 Fe N4 Sc Si2'
_chemical_formula_weight 820.93
_chemical_name_systematic
; 
 ? 
;
_space_group_IT_number 2
_symmetry_cell_setting triclinic
_symmetry_space_group_name_Hall '-P 1'
_symmetry_space_group_name_H-M 'P -1'
_atom_sites_solution_hydrogens geom
_atom_sites_solution_primary direct
_atom_sites_solution_secondary difmap
_audit_creation_method SHELXL-97
_cell_angle_alpha 102.8530(10)
_cell_angle_beta 101.4420(10)
_cell_angle_gamma 103.6880(10)
_cell_formula_units_Z 2
_cell_length_a 9.9201(8)
_cell_length_b 12.3794(10)
_cell_length_c 18.301(2)
_cell_measurement_reflns_used 8003
_cell_measurement_temperature 100(2)
_cell_measurement_theta_max 30.26
_cell_measurement_theta_min 3.88
_cell_volume 2052.8(3)
_computing_cell_refinement 'Bruker APEX11'
_computing_data_collection 'Bruker APEX11'
_computing_data_reduction 'Bruker SAINT'
_computing_molecular_graphics 'Bruker SHELXTL'
_computing_publication_material 'Bruker SHELXTL'
_computing_structure_refinement 'SHELXL-97 (Sheldrick, 1997)'
_computing_structure_solution 'SHELXS-97 (Sheldrick, 1990)'
_diffrn_ambient_temperature 100(2)
_diffrn_measured_fraction_theta_full 0.988
_diffrn_measured_fraction_theta_max 0.901
_diffrn_measurement_device_type 'CCD area detector'
_diffrn_measurement_method 'phi and omega scans'
_diffrn_radiation_monochromator graphite
_diffrn_radiation_source 'fine-focus sealed tube'
_diffrn_radiation_type MoK\a
_diffrn_radiation_wavelength 0.71073
_diffrn_reflns_av_R_equivalents 0.0196
_diffrn_reflns_av_sigmaI/netI 0.0355
_diffrn_reflns_limit_h_max 13
_diffrn_reflns_limit_h_min -14
_diffrn_reflns_limit_k_max 17
_diffrn_reflns_limit_k_min -17
_diffrn_reflns_limit_l_max 25
_diffrn_reflns_limit_l_min -26
_diffrn_reflns_number 20229
_diffrn_reflns_theta_full 25.00
_diffrn_reflns_theta_max 30.51
_diffrn_reflns_theta_min 3.89
_exptl_absorpt_coefficient_mu 0.615
_exptl_absorpt_correction_T_max 0.9640
_exptl_absorpt_correction_T_min 0.9411
_exptl_absorpt_correction_type multi-scan
_exptl_absorpt_process_details 'Sadabs (Bruker)'
_exptl_crystal_colour 'dark orange'
_exptl_crystal_density_diffrn 1.328
_exptl_crystal_density_method 'not measured'
_exptl_crystal_description block
_exptl_crystal_F_000 868
_exptl_crystal_size_max 0.10
_exptl_crystal_size_mid 0.08
_exptl_crystal_size_min 0.06
_refine_diff_density_max 0.490
_refine_diff_density_min -0.369
_refine_diff_density_rms 0.063
_refine_ls_extinction_method none
_refine_ls_goodness_of_fit_ref 1.030
_refine_ls_hydrogen_treatment constr
_refine_ls_matrix_type full
_refine_ls_number_parameters 487
_refine_ls_number_reflns 11291
_refine_ls_number_restraints 0
_refine_ls_restrained_S_all 1.030
_refine_ls_R_factor_all 0.0449
_refine_ls_R_factor_gt 0.0343
_refine_ls_shift/su_max 0.001
_refine_ls_shift/su_mean 0.000
_refine_ls_structure_factor_coef Fsqd
_refine_ls_weighting_details 'calc w=1/[\s^2^(Fo^2^)+(0.0426P)^2^+0.8131P] where P=(Fo^2^+2Fc^2^)/3'
_refine_ls_weighting_scheme calc
_refine_ls_wR_factor_gt 0.0837
_refine_ls_wR_factor_ref 0.0894
_reflns_number_gt 9370
_reflns_number_total 11291
_reflns_threshold_expression >2sigma(I)
_cod_data_source_file om900943m_si_003.cif
_cod_data_source_block 3-pyPh-phan
_cod_original_cell_volume 2052.7(3)
_cod_database_code 4067418

loop_
_symmetry_equiv_pos_as_xyz
'x, y, z'
'-x, -y, -z'

loop_
_atom_site_label
_atom_site_type_symbol
_atom_site_fract_x
_atom_site_fract_y
_atom_site_fract_z
_atom_site_U_iso_or_equiv
_atom_site_adp_type
_atom_site_occupancy
_atom_site_symmetry_multiplicity
_atom_site_calc_flag
_atom_site_refinement_flags
Fe1 Fe 0.92302(2) 0.163508(17) 0.119626(12) 0.01261(6) Uani 1 1 d .
Sc1 Sc 0.80106(3) 0.27842(2) 0.252383(15) 0.01049(6) Uani 1 1 d .
Si1 Si 0.54569(4) 0.00021(3) 0.21947(2) 0.01234(8) Uani 1 1 d .
Si2 Si 0.98027(4) 0.55400(3) 0.24464(2) 0.01172(8) Uani 1 1 d .
N4 N 0.90431(13) 0.31805(11) 0.37041(7) 0.0132(2) Uani 1 1 d .
N2 N 0.89787(13) 0.40609(10) 0.20834(7) 0.0123(2) Uani 1 1 d .
N3 N 0.66151(13) 0.36824(10) 0.31535(7) 0.0119(2) Uani 1 1 d .
N1 N 0.69249(13) 0.10153(10) 0.21335(7) 0.0133(2) Uani 1 1 d .
C7 C 0.78588(16) 0.26227(13) 0.46856(8) 0.0130(3) Uani 1 1 d .
C1 C 0.71059(15) 0.39924(12) 0.39371(8) 0.0127(3) Uani 1 1 d .
C10 C 1.01987(16) 0.28241(12) 0.40099(8) 0.0134(3) Uani 1 1 d .
C5 C 0.55778(15) 0.41130(12) 0.28281(8) 0.0136(3) Uani 1 1 d .
C20 C 0.51002(16) 0.27721(13) 0.14960(9) 0.0162(3) Uani 1 1 d .
H20A H 0.5345 0.2204 0.1726 0.019 Uiso 1 1 calc R
C19 C 0.51287(15) 0.38347(13) 0.19690(8) 0.0137(3) Uani 1 1 d .
C6 C 0.83056(15) 0.35549(13) 0.42863(8) 0.0126(3) Uani 1 1 d .
H6A H 0.9023 0.4233 0.4696 0.015 Uiso 1 1 calc R
C8 C 0.89133(16) 0.20872(13) 0.49104(8) 0.0142(3) Uani 1 1 d .
C9 C 1.02334(16) 0.23469(13) 0.46490(8) 0.0148(3) Uani 1 1 d .
C16 C 0.73049(18) 0.09757(14) 0.54951(9) 0.0192(3) Uani 1 1 d .
H16A H 0.7124 0.0429 0.5781 0.023 Uiso 1 1 calc R
C11 C 1.13639(17) 0.29000(14) 0.36713(9) 0.0175(3) Uani 1 1 d .
H11A H 1.1352 0.3208 0.3240 0.021 Uiso 1 1 calc R
C15 C 0.86141(17) 0.12608(13) 0.53146(9) 0.0172(3) Uani 1 1 d .
H15A H 0.9316 0.0891 0.5467 0.021 Uiso 1 1 calc R
C12 C 1.25229(17) 0.25343(14) 0.39555(10) 0.0206(3) Uani 1 1 d .
H12A H 1.3285 0.2576 0.3710 0.025 Uiso 1 1 calc R
C18 C 0.65385(16) 0.23126(13) 0.48581(8) 0.0161(3) Uani 1 1 d .
H18A H 0.5823 0.2668 0.4701 0.019 Uiso 1 1 calc R
C2 C 0.66004(17) 0.47488(13) 0.44166(9) 0.0166(3) Uani 1 1 d .
H2A H 0.6993 0.4980 0.4964 0.020 Uiso 1 1 calc R
C4 C 0.49989(17) 0.48341(14) 0.32865(9) 0.0171(3) Uani 1 1 d .
H4A H 0.4248 0.5102 0.3051 0.021 Uiso 1 1 calc R
C14 C 1.14463(17) 0.20173(14) 0.49385(10) 0.0201(3) Uani 1 1 d .
H14A H 1.1489 0.1726 0.5378 0.024 Uiso 1 1 calc R
C17 C 0.62611(17) 0.14898(14) 0.52571(9) 0.0187(3) Uani 1 1 d .
H17A H 0.5355 0.1278 0.5368 0.022 Uiso 1 1 calc R
C23 C 0.43412(18) 0.44075(15) 0.08120(10) 0.0216(3) Uani 1 1 d .
H23A H 0.4071 0.4965 0.0579 0.026 Uiso 1 1 calc R
C3 C 0.55203(17) 0.51616(14) 0.40884(9) 0.0189(3) Uani 1 1 d .
H3A H 0.5141 0.5662 0.4407 0.023 Uiso 1 1 calc R
C24 C 0.47412(16) 0.46500(14) 0.16165(9) 0.0177(3) Uani 1 1 d .
H24A H 0.4752 0.5377 0.1930 0.021 Uiso 1 1 calc R
C22 C 0.43345(18) 0.33537(16) 0.03474(9) 0.0228(3) Uani 1 1 d .
H22A H 0.4070 0.3191 -0.0203 0.027 Uiso 1 1 calc R
C21 C 0.47163(17) 0.25386(15) 0.06903(9) 0.0202(3) Uani 1 1 d .
H21A H 0.4716 0.1817 0.0374 0.024 Uiso 1 1 calc R
C13 C 1.25800(18) 0.21060(15) 0.45990(10) 0.0228(3) Uani 1 1 d .
H13A H 1.3390 0.1877 0.4803 0.027 Uiso 1 1 calc R
C34 C 1.08417(16) 0.31921(12) 0.16078(9) 0.0148(3) Uani 1 1 d .
H34A H 1.1614 0.3444 0.2107 0.018 Uiso 1 1 calc R
C25 C 0.77916(16) 0.06452(12) 0.16696(8) 0.0132(3) Uani 1 1 d .
C31 C 0.86888(17) 0.28638(13) 0.07078(8) 0.0151(3) Uani 1 1 d .
H31A H 0.7690 0.2852 0.0460 0.018 Uiso 1 1 calc R
C30 C 0.94634(16) 0.34202(12) 0.15122(8) 0.0128(3) Uani 1 1 d .
C26 C 0.74301(17) 0.02382(13) 0.08352(9) 0.0174(3) Uani 1 1 d .
H26A H 0.6498 0.0175 0.0473 0.021 Uiso 1 1 calc R
C33 C 1.09204(17) 0.25491(13) 0.08783(9) 0.0181(3) Uani 1 1 d .
H33A H 1.1759 0.2284 0.0773 0.022 Uiso 1 1 calc R
C32 C 0.95902(18) 0.23455(13) 0.03236(9) 0.0184(3) Uani 1 1 d .
H32A H 0.9336 0.1916 -0.0240 0.022 Uiso 1 1 calc R
C29 C 0.92459(17) 0.06075(13) 0.19474(10) 0.0174(3) Uani 1 1 d .
H29A H 0.9818 0.0862 0.2503 0.021 Uiso 1 1 calc R
C28 C 0.97310(19) 0.01563(14) 0.12932(11) 0.0231(3) Uani 1 1 d .
H28A H 1.0691 0.0022 0.1312 0.028 Uiso 1 1 calc R
C27 C 0.86061(19) -0.00822(13) 0.06111(10) 0.0227(3) Uani 1 1 d .
H27A H 0.8638 -0.0415 0.0066 0.027 Uiso 1 1 calc R
C43 C 0.99235(17) 0.62605(13) 0.16330(9) 0.0157(3) Uani 1 1 d .
C37 C 0.60174(17) -0.11620(13) 0.25953(9) 0.0176(3) Uani 1 1 d .
C44 C 1.09914(18) 0.59113(14) 0.11900(10) 0.0206(3) Uani 1 1 d .
H44A H 1.1027 0.6298 0.0778 0.031 Uiso 1 1 calc R
H44B H 1.0677 0.5069 0.0959 0.031 Uiso 1 1 calc R
H44C H 1.1951 0.6145 0.1551 0.031 Uiso 1 1 calc R
C45 C 1.04387(19) 0.75908(14) 0.19872(10) 0.0221(3) Uani 1 1 d .
H45A H 1.0504 0.7966 0.1572 0.033 Uiso 1 1 calc R
H45B H 1.1387 0.7818 0.2358 0.033 Uiso 1 1 calc R
H45C H 0.9751 0.7831 0.2257 0.033 Uiso 1 1 calc R
C46 C 0.84384(18) 0.59203(15) 0.10505(10) 0.0224(3) Uani 1 1 d .
H46A H 0.8516 0.6296 0.0636 0.034 Uiso 1 1 calc R
H46B H 0.7756 0.6171 0.1320 0.034 Uiso 1 1 calc R
H46C H 0.8097 0.5077 0.0825 0.034 Uiso 1 1 calc R
C36 C 0.45221(18) 0.07658(14) 0.28401(10) 0.0223(3) Uani 1 1 d .
H36A H 0.4237 0.1364 0.2628 0.033 Uiso 1 1 calc R
H36B H 0.5175 0.1128 0.3362 0.033 Uiso 1 1 calc R
H36C H 0.3664 0.0206 0.2868 0.033 Uiso 1 1 calc R
C42 C 0.87447(18) 0.61817(13) 0.30678(9) 0.0189(3) Uani 1 1 d .
H42A H 0.8685 0.5807 0.3484 0.028 Uiso 1 1 calc R
H42B H 0.7773 0.6060 0.2750 0.028 Uiso 1 1 calc R
H42C H 0.9221 0.7015 0.3296 0.028 Uiso 1 1 calc R
C35 C 0.40944(17) -0.07326(15) 0.12253(9) 0.0213(3) Uani 1 1 d .
H35A H 0.3789 -0.0147 0.1008 0.032 Uiso 1 1 calc R
H35B H 0.3258 -0.1267 0.1294 0.032 Uiso 1 1 calc R
H35C H 0.4528 -0.1166 0.0870 0.032 Uiso 1 1 calc R
C41 C 1.16709(17) 0.58740(14) 0.30793(10) 0.0219(3) Uani 1 1 d .
H41A H 1.1635 0.5511 0.3502 0.033 Uiso 1 1 calc R
H41B H 1.2086 0.6715 0.3298 0.033 Uiso 1 1 calc R
H41C H 1.2268 0.5570 0.2768 0.033 Uiso 1 1 calc R
C39 C 0.4772(2) -0.18978(15) 0.28179(11) 0.0262(4) Uani 1 1 d .
H39A H 0.5083 -0.2492 0.3023 0.039 Uiso 1 1 calc R
H39B H 0.3954 -0.2272 0.2357 0.039 Uiso 1 1 calc R
H39C H 0.4483 -0.1399 0.3216 0.039 Uiso 1 1 calc R
C38 C 0.6458(2) -0.19741(15) 0.19879(11) 0.0261(4) Uani 1 1 d .
H38A H 0.6743 -0.2567 0.2205 0.039 Uiso 1 1 calc R
H38B H 0.7269 -0.1527 0.1844 0.039 Uiso 1 1 calc R
H38C H 0.5643 -0.2348 0.1526 0.039 Uiso 1 1 calc R
C40 C 0.7285(2) -0.05902(17) 0.33238(11) 0.0348(5) Uani 1 1 d .
H40A H 0.7574 -0.1191 0.3530 0.052 Uiso 1 1 calc R
H40B H 0.6995 -0.0086 0.3718 0.052 Uiso 1 1 calc R
H40C H 0.8097 -0.0128 0.3189 0.052 Uiso 1 1 calc R

loop_
_atom_site_aniso_label
_atom_site_aniso_U_11
_atom_site_aniso_U_22
_atom_site_aniso_U_33
_atom_site_aniso_U_23
_atom_site_aniso_U_13
_atom_site_aniso_U_12
Fe1 0.01524(10) 0.00924(10) 0.01420(10) 0.00258(8) 0.00744(8) 0.00290(8)
Sc1 0.01256(12) 0.00929(12) 0.00967(12) 0.00243(9) 0.00384(10) 0.00276(10)
Si1 0.01343(18) 0.01111(18) 0.01174(18) 0.00218(15) 0.00503(15) 0.00185(15)
Si2 0.01271(18) 0.00953(17) 0.01244(18) 0.00262(14) 0.00342(15) 0.00279(14)
N4 0.0136(6) 0.0165(6) 0.0109(5) 0.0046(5) 0.0044(5) 0.0050(5)
N2 0.0156(6) 0.0098(5) 0.0116(5) 0.0021(4) 0.0056(5) 0.0033(5)
N3 0.0122(5) 0.0105(5) 0.0119(5) 0.0027(4) 0.0028(5) 0.0020(4)
N1 0.0147(6) 0.0118(6) 0.0140(6) 0.0031(5) 0.0061(5) 0.0034(5)
C7 0.0143(6) 0.0131(6) 0.0091(6) 0.0018(5) 0.0022(5) 0.0016(5)
C1 0.0137(6) 0.0109(6) 0.0129(6) 0.0034(5) 0.0045(5) 0.0014(5)
C10 0.0139(6) 0.0128(6) 0.0112(6) 0.0010(5) 0.0022(5) 0.0024(5)
C5 0.0134(6) 0.0119(6) 0.0150(7) 0.0045(5) 0.0035(5) 0.0023(5)
C20 0.0145(7) 0.0177(7) 0.0164(7) 0.0043(6) 0.0030(6) 0.0060(6)
C19 0.0107(6) 0.0150(7) 0.0144(6) 0.0039(5) 0.0024(5) 0.0032(5)
C6 0.0127(6) 0.0142(6) 0.0102(6) 0.0030(5) 0.0029(5) 0.0030(5)
C8 0.0138(7) 0.0149(7) 0.0104(6) 0.0018(5) 0.0004(5) 0.0018(5)
C9 0.0152(7) 0.0141(7) 0.0136(6) 0.0039(5) 0.0024(5) 0.0029(5)
C16 0.0240(8) 0.0168(7) 0.0146(7) 0.0067(6) 0.0042(6) 0.0006(6)
C11 0.0177(7) 0.0188(7) 0.0155(7) 0.0034(6) 0.0059(6) 0.0043(6)
C15 0.0196(7) 0.0175(7) 0.0130(7) 0.0044(6) 0.0017(6) 0.0048(6)
C12 0.0182(7) 0.0194(8) 0.0239(8) 0.0024(6) 0.0079(6) 0.0063(6)
C18 0.0148(7) 0.0183(7) 0.0129(6) 0.0032(6) 0.0024(5) 0.0031(6)
C2 0.0199(7) 0.0156(7) 0.0134(7) 0.0019(6) 0.0064(6) 0.0039(6)
C4 0.0161(7) 0.0189(7) 0.0198(7) 0.0063(6) 0.0070(6) 0.0089(6)
C14 0.0194(7) 0.0216(8) 0.0206(7) 0.0089(6) 0.0031(6) 0.0073(6)
C17 0.0177(7) 0.0205(8) 0.0149(7) 0.0044(6) 0.0050(6) -0.0002(6)
C23 0.0198(8) 0.0263(8) 0.0208(8) 0.0134(7) 0.0028(6) 0.0064(7)
C3 0.0216(8) 0.0174(7) 0.0198(7) 0.0024(6) 0.0105(6) 0.0082(6)
C24 0.0164(7) 0.0168(7) 0.0197(7) 0.0063(6) 0.0027(6) 0.0050(6)
C22 0.0180(7) 0.0337(9) 0.0140(7) 0.0060(7) 0.0026(6) 0.0044(7)
C21 0.0174(7) 0.0233(8) 0.0164(7) 0.0004(6) 0.0032(6) 0.0053(6)
C13 0.0185(8) 0.0226(8) 0.0295(9) 0.0090(7) 0.0052(7) 0.0096(7)
C34 0.0161(7) 0.0109(6) 0.0168(7) 0.0035(5) 0.0066(6) 0.0013(5)
C25 0.0165(7) 0.0077(6) 0.0159(7) 0.0029(5) 0.0072(6) 0.0024(5)
C31 0.0195(7) 0.0126(6) 0.0123(6) 0.0038(5) 0.0041(6) 0.0029(6)
C30 0.0168(7) 0.0093(6) 0.0125(6) 0.0032(5) 0.0062(5) 0.0020(5)
C26 0.0205(7) 0.0121(7) 0.0156(7) 0.0003(6) 0.0073(6) -0.0010(6)
C33 0.0214(7) 0.0132(7) 0.0219(8) 0.0044(6) 0.0136(6) 0.0032(6)
C32 0.0262(8) 0.0144(7) 0.0150(7) 0.0036(6) 0.0106(6) 0.0034(6)
C29 0.0191(7) 0.0127(7) 0.0248(8) 0.0098(6) 0.0090(6) 0.0057(6)
C28 0.0255(8) 0.0147(7) 0.0397(10) 0.0119(7) 0.0211(8) 0.0109(6)
C27 0.0316(9) 0.0097(7) 0.0265(8) -0.0008(6) 0.0182(7) 0.0022(6)
C43 0.0183(7) 0.0129(7) 0.0168(7) 0.0058(6) 0.0060(6) 0.0037(6)
C37 0.0195(7) 0.0147(7) 0.0167(7) 0.0058(6) 0.0040(6) 0.0010(6)
C44 0.0248(8) 0.0182(7) 0.0231(8) 0.0084(6) 0.0128(7) 0.0066(6)
C45 0.0272(8) 0.0144(7) 0.0291(9) 0.0095(7) 0.0123(7) 0.0069(6)
C46 0.0237(8) 0.0250(8) 0.0204(8) 0.0112(7) 0.0032(7) 0.0082(7)
C36 0.0230(8) 0.0197(8) 0.0247(8) 0.0027(7) 0.0139(7) 0.0042(6)
C42 0.0230(8) 0.0130(7) 0.0198(7) 0.0020(6) 0.0092(6) 0.0033(6)
C35 0.0179(7) 0.0252(8) 0.0168(7) 0.0056(6) 0.0023(6) 0.0010(6)
C41 0.0189(8) 0.0173(7) 0.0241(8) 0.0037(6) -0.0019(6) 0.0039(6)
C39 0.0329(9) 0.0202(8) 0.0285(9) 0.0113(7) 0.0151(8) 0.0034(7)
C38 0.0328(9) 0.0180(8) 0.0369(10) 0.0131(7) 0.0183(8) 0.0125(7)
C40 0.0371(11) 0.0285(10) 0.0283(9) 0.0163(8) -0.0096(8) -0.0020(8)

loop_
_atom_type_symbol
_atom_type_description
_atom_type_scat_dispersion_real
_atom_type_scat_dispersion_imag
_atom_type_scat_source
C C 0.0033 0.0016 'International Tables Vol C Tables 4.2.6.8 and 6.1.1.4'
H H 0.0000 0.0000 'International Tables Vol C Tables 4.2.6.8 and 6.1.1.4'
N N 0.0061 0.0033 'International Tables Vol C Tables 4.2.6.8 and 6.1.1.4'
Si Si 0.0817 0.0704 'International Tables Vol C Tables 4.2.6.8 and 6.1.1.4'
Sc Sc 0.2519 0.3716 'International Tables Vol C Tables 4.2.6.8 and 6.1.1.4'
Fe Fe 0.3463 0.8444 'International Tables Vol C Tables 4.2.6.8 and 6.1.1.4'

loop_
_geom_angle_atom_site_label_1
_geom_angle_atom_site_label_2
_geom_angle_atom_site_label_3
_geom_angle
C27 Fe1 C32 100.24(7)
C27 Fe1 C28 40.76(7)
C32 Fe1 C28 121.99(7)
C27 Fe1 C26 40.79(6)
C32 Fe1 C26 112.43(6)
C28 Fe1 C26 68.67(7)
C27 Fe1 C31 123.01(7)
C32 Fe1 C31 40.75(6)
C28 Fe1 C31 160.21(7)
C26 Fe1 C31 106.14(6)
C27 Fe1 C33 111.49(6)
C32 Fe1 C33 40.80(7)
C28 Fe1 C33 104.25(6)
C26 Fe1 C33 145.23(6)
C31 Fe1 C33 68.55(6)
C27 Fe1 C34 147.88(6)
C32 Fe1 C34 68.25(6)
C28 Fe1 C34 118.88(7)
C26 Fe1 C34 171.22(6)
C31 Fe1 C34 68.33(6)
C33 Fe1 C34 40.40(6)
C27 Fe1 C29 68.25(7)
C32 Fe1 C29 162.18(6)
C28 Fe1 C29 40.58(6)
C26 Fe1 C29 68.32(6)
C31 Fe1 C29 157.05(6)
C33 Fe1 C29 129.07(6)
C34 Fe1 C29 113.92(6)
C27 Fe1 C30 163.45(7)
C32 Fe1 C30 68.45(6)
C28 Fe1 C30 155.61(7)
C26 Fe1 C30 130.83(6)
C31 Fe1 C30 40.67(6)
C33 Fe1 C30 68.37(6)
C34 Fe1 C30 40.63(6)
C29 Fe1 C30 125.57(6)
C27 Fe1 C25 68.30(6)
C32 Fe1 C25 149.37(6)
C28 Fe1 C25 68.42(6)
C26 Fe1 C25 40.56(6)
C31 Fe1 C25 120.86(6)
C33 Fe1 C25 169.51(6)
C34 Fe1 C25 135.67(6)
C29 Fe1 C25 40.56(6)
C30 Fe1 C25 115.03(6)
C27 Fe1 Sc1 125.92(5)
C32 Fe1 Sc1 122.72(5)
C28 Fe1 Sc1 115.23(5)
C26 Fe1 Sc1 89.58(4)
C31 Fe1 Sc1 83.18(4)
C33 Fe1 Sc1 122.40(4)
C34 Fe1 Sc1 83.06(4)
C29 Fe1 Sc1 74.67(4)
C30 Fe1 Sc1 58.16(4)
C25 Fe1 Sc1 57.94(4)
N2 Sc1 N1 138.23(5)
N2 Sc1 N4 108.96(5)
N1 Sc1 N4 107.74(5)
N2 Sc1 N3 100.78(5)
N1 Sc1 N3 107.16(5)
N4 Sc1 N3 75.44(5)
N2 Sc1 C25 112.43(5)
N1 Sc1 C25 30.99(4)
N4 Sc1 C25 114.98(5)
N3 Sc1 C25 137.64(4)
N2 Sc1 C30 30.61(4)
N1 Sc1 C30 110.52(5)
N4 Sc1 C30 121.06(5)
N3 Sc1 C30 129.64(4)
C25 Sc1 C30 82.18(4)
N2 Sc1 Fe1 71.94(3)
N1 Sc1 Fe1 71.68(3)
N4 Sc1 Fe1 123.09(4)
N3 Sc1 Fe1 161.27(3)
C25 Sc1 Fe1 41.44(3)
C30 Sc1 Fe1 41.33(3)
N1 Si1 C36 108.35(7)
N1 Si1 C35 112.47(7)
C36 Si1 C35 106.42(8)
N1 Si1 C37 111.28(7)
C36 Si1 C37 110.13(8)
C35 Si1 C37 108.08(7)
N2 Si2 C42 108.50(7)
N2 Si2 C41 111.56(7)
C42 Si2 C41 107.11(8)
N2 Si2 C43 111.65(6)
C42 Si2 C43 109.86(7)
C41 Si2 C43 108.06(7)
C10 N4 C6 112.16(11)
C10 N4 Sc1 125.66(10)
C6 N4 Sc1 119.63(9)
C30 N2 Si2 118.55(10)
C30 N2 Sc1 101.06(9)
Si2 N2 Sc1 135.09(7)
C1 N3 C5 118.79(12)
C1 N3 Sc1 113.37(9)
C5 N3 Sc1 126.46(10)
C25 N1 Si1 118.77(10)
C25 N1 Sc1 99.17(9)
Si1 N1 Sc1 142.05(7)
C18 C7 C8 119.74(13)
C18 C7 C6 124.96(13)
C8 C7 C6 115.26(13)
N3 C1 C2 121.99(14)
N3 C1 C6 118.07(12)
C2 C1 C6 119.83(13)
N4 C10 C11 119.86(13)
N4 C10 C9 121.82(13)
C11 C10 C9 118.29(14)
N3 C5 C4 121.15(13)
N3 C5 C19 118.09(13)
C4 C5 C19 120.70(13)
C21 C20 C19 120.50(14)
C21 C20 H20A 119.7
C19 C20 H20A 119.7
C20 C19 C24 118.64(14)
C20 C19 C5 121.28(13)
C24 C19 C5 120.07(13)
N4 C6 C1 110.22(11)
N4 C6 C7 111.45(12)
C1 C6 C7 114.90(12)
N4 C6 H6A 106.6
C1 C6 H6A 106.6
C7 C6 H6A 106.6
C15 C8 C7 118.87(14)
C15 C8 C9 122.71(14)
C7 C8 C9 118.19(13)
C14 C9 C10 118.99(14)
C14 C9 C8 122.88(14)
C10 C9 C8 117.67(13)
C17 C16 C15 119.93(14)
C17 C16 H16A 120.0
C15 C16 H16A 120.0
C12 C11 C10 121.25(15)
C12 C11 H11A 119.4
C10 C11 H11A 119.4
C16 C15 C8 120.79(15)
C16 C15 H15A 119.6
C8 C15 H15A 119.6
C11 C12 C13 120.40(15)
C11 C12 H12A 119.8
C13 C12 H12A 119.8
C17 C18 C7 120.53(14)
C17 C18 H18A 119.7
C7 C18 H18A 119.7
C3 C2 C1 119.27(14)
C3 C2 H2A 120.4
C1 C2 H2A 120.4
C3 C4 C5 119.75(14)
C3 C4 H4A 120.1
C5 C4 H4A 120.1
C13 C14 C9 121.61(15)
C13 C14 H14A 119.2
C9 C14 H14A 119.2
C16 C17 C18 120.12(15)
C16 C17 H17A 119.9
C18 C17 H17A 119.9
C22 C23 C24 120.22(15)
C22 C23 H23A 119.9
C24 C23 H23A 119.9
C2 C3 C4 118.97(14)
C2 C3 H3A 120.5
C4 C3 H3A 120.5
C23 C24 C19 120.65(15)
C23 C24 H24A 119.7
C19 C24 H24A 119.7
C21 C22 C23 119.63(15)
C21 C22 H22A 120.2
C23 C22 H22A 120.2
C22 C21 C20 120.34(15)
C22 C21 H21A 119.8
C20 C21 H21A 119.8
C14 C13 C12 119.39(15)
C14 C13 H13A 120.3
C12 C13 H13A 120.3
C33 C34 C30 108.95(13)
C33 C34 Fe1 69.39(8)
C30 C34 Fe1 71.04(8)
C33 C34 H34A 125.5
C30 C34 H34A 125.5
Fe1 C34 H34A 125.5
N1 C25 C26 127.56(14)
N1 C25 C29 126.03(13)
C26 C25 C29 106.40(13)
N1 C25 Fe1 128.46(10)
C26 C25 Fe1 67.50(8)
C29 C25 Fe1 68.50(8)
N1 C25 Sc1 49.85(7)
C26 C25 Sc1 126.36(10)
C29 C25 Sc1 99.90(9)
Fe1 C25 Sc1 80.63(4)
C32 C31 C30 108.61(13)
C32 C31 Fe1 69.18(9)
C30 C31 Fe1 71.51(8)
C32 C31 H31A 125.7
C30 C31 H31A 125.7
Fe1 C31 H31A 125.7
N2 C30 C31 126.80(13)
N2 C30 C34 127.00(13)
C31 C30 C34 106.20(12)
N2 C30 Fe1 128.84(10)
C31 C30 Fe1 67.82(8)
C34 C30 Fe1 68.33(8)
N2 C30 Sc1 48.33(7)
C31 C30 Sc1 113.71(9)
C34 C30 Sc1 113.73(9)
Fe1 C30 Sc1 80.51(4)
C27 C26 C25 108.72(14)
C27 C26 Fe1 69.36(9)
C25 C26 Fe1 71.94(8)
C27 C26 H26A 125.6
C25 C26 H26A 125.6
Fe1 C26 H26A 125.6
C34 C33 C32 107.84(14)
C34 C33 Fe1 70.20(8)
C32 C33 Fe1 69.07(9)
C34 C33 H33A 126.1
C32 C33 H33A 126.1
Fe1 C33 H33A 126.1
C31 C32 C33 108.37(13)
C31 C32 Fe1 70.07(8)
C33 C32 Fe1 70.14(9)
C31 C32 H32A 125.8
C33 C32 H32A 125.8
Fe1 C32 H32A 125.8
C28 C29 C25 108.43(14)
C28 C29 Fe1 68.63(9)
C25 C29 Fe1 70.94(8)
C28 C29 H29A 125.8
C25 C29 H29A 125.8
Fe1 C29 H29A 125.8
C27 C28 C29 108.08(14)
C27 C28 Fe1 69.45(9)
C29 C28 Fe1 70.78(9)
C27 C28 H28A 126.0
C29 C28 H28A 126.0
Fe1 C28 H28A 126.0
C28 C27 C26 108.31(14)
C28 C27 Fe1 69.79(9)
C26 C27 Fe1 69.85(9)
C28 C27 H27A 125.8
C26 C27 H27A 125.8
Fe1 C27 H27A 125.8
C46 C43 C44 108.49(13)
C46 C43 C45 108.73(13)
C44 C43 C45 108.41(13)
C46 C43 Si2 110.34(10)
C44 C43 Si2 111.74(11)
C45 C43 Si2 109.07(10)
C38 C37 C40 109.49(15)
C38 C37 C39 107.83(13)
C40 C37 C39 108.49(14)
C38 C37 Si1 110.64(11)
C40 C37 Si1 109.53(11)
C39 C37 Si1 110.82(12)
C43 C44 H44A 109.5
C43 C44 H44B 109.5
H44A C44 H44B 109.5
C43 C44 H44C 109.5
H44A C44 H44C 109.5
H44B C44 H44C 109.5
C43 C45 H45A 109.5
C43 C45 H45B 109.5
H45A C45 H45B 109.5
C43 C45 H45C 109.5
H45A C45 H45C 109.5
H45B C45 H45C 109.5
C43 C46 H46A 109.5
C43 C46 H46B 109.5
H46A C46 H46B 109.5
C43 C46 H46C 109.5
H46A C46 H46C 109.5
H46B C46 H46C 109.5
Si1 C36 H36A 109.5
Si1 C36 H36B 109.5
H36A C36 H36B 109.5
Si1 C36 H36C 109.5
H36A C36 H36C 109.5
H36B C36 H36C 109.5
Si2 C42 H42A 109.5
Si2 C42 H42B 109.5
H42A C42 H42B 109.5
Si2 C42 H42C 109.5
H42A C42 H42C 109.5
H42B C42 H42C 109.5
Si1 C35 H35A 109.5
Si1 C35 H35B 109.5
H35A C35 H35B 109.5
Si1 C35 H35C 109.5
H35A C35 H35C 109.5
H35B C35 H35C 109.5
Si2 C41 H41A 109.5
Si2 C41 H41B 109.5
H41A C41 H41B 109.5
Si2 C41 H41C 109.5
H41A C41 H41C 109.5
H41B C41 H41C 109.5
C37 C39 H39A 109.5
C37 C39 H39B 109.5
H39A C39 H39B 109.5
C37 C39 H39C 109.5
H39A C39 H39C 109.5
H39B C39 H39C 109.5
C37 C38 H38A 109.5
C37 C38 H38B 109.5
H38A C38 H38B 109.5
C37 C38 H38C 109.5
H38A C38 H38C 109.5
H38B C38 H38C 109.5
C37 C40 H40A 109.5
C37 C40 H40B 109.5
H40A C40 H40B 109.5
C37 C40 H40C 109.5
H40A C40 H40C 109.5
H40B C40 H40C 109.5

loop_
_geom_bond_atom_site_label_1
_geom_bond_atom_site_label_2
_geom_bond_distance
Fe1 C27 2.0374(15)
Fe1 C32 2.0382(15)
Fe1 C28 2.0419(16)
Fe1 C26 2.0439(15)
Fe1 C31 2.0500(15)
Fe1 C33 2.0523(15)
Fe1 C34 2.0631(15)
Fe1 C29 2.0704(15)
Fe1 C30 2.0995(14)
Fe1 C25 2.1032(14)
Fe1 Sc1 3.1358(4)
Sc1 N2 2.0556(12)
Sc1 N1 2.0852(12)
Sc1 N4 2.0900(12)
Sc1 N3 2.2961(12)
Sc1 C25 2.6934(14)
Sc1 C30 2.7008(14)
Si1 N1 1.7233(13)
Si1 C36 1.8713(16)
Si1 C35 1.8843(16)
Si1 C37 1.9001(16)
Si2 N2 1.7312(13)
Si2 C42 1.8686(16)
Si2 C41 1.8761(16)
Si2 C43 1.9070(15)
N4 C10 1.3844(19)
N4 C6 1.4613(18)
N2 C30 1.4014(18)
N3 C1 1.3530(18)
N3 C5 1.3621(19)
N1 C25 1.4046(18)
C7 C18 1.394(2)
C7 C8 1.408(2)
C7 C6 1.525(2)
C1 C2 1.389(2)
C1 C6 1.508(2)
C10 C11 1.410(2)
C10 C9 1.421(2)
C5 C4 1.390(2)
C5 C19 1.482(2)
C20 C21 1.392(2)
C20 C19 1.395(2)
C20 H20A 0.9500
C19 C24 1.399(2)
C6 H6A 1.0000
C8 C15 1.401(2)
C8 C9 1.471(2)
C9 C14 1.404(2)
C16 C17 1.387(2)
C16 C15 1.388(2)
C16 H16A 0.9500
C11 C12 1.383(2)
C11 H11A 0.9500
C15 H15A 0.9500
C12 C13 1.392(2)
C12 H12A 0.9500
C18 C17 1.387(2)
C18 H18A 0.9500
C2 C3 1.382(2)
C2 H2A 0.9500
C4 C3 1.386(2)
C4 H4A 0.9500
C14 C13 1.383(2)
C14 H14A 0.9500
C17 H17A 0.9500
C23 C22 1.387(2)
C23 C24 1.389(2)
C23 H23A 0.9500
C3 H3A 0.9500
C24 H24A 0.9500
C22 C21 1.387(2)
C22 H22A 0.9500
C21 H21A 0.9500
C13 H13A 0.9500
C34 C33 1.421(2)
C34 C30 1.446(2)
C34 H34A 1.0000
C25 C26 1.438(2)
C25 C29 1.447(2)
C31 C32 1.423(2)
C31 C30 1.443(2)
C31 H31A 1.0000
C26 C27 1.422(2)
C26 H26A 1.0000
C33 C32 1.426(2)
C33 H33A 1.0000
C32 H32A 1.0000
C29 C28 1.426(2)
C29 H29A 1.0000
C28 C27 1.421(3)
C28 H28A 1.0000
C27 H27A 1.0000
C43 C46 1.539(2)
C43 C44 1.539(2)
C43 C45 1.546(2)
C37 C38 1.530(2)
C37 C40 1.534(2)
C37 C39 1.535(2)
C44 H44A 0.9800
C44 H44B 0.9800
C44 H44C 0.9800
C45 H45A 0.9800
C45 H45B 0.9800
C45 H45C 0.9800
C46 H46A 0.9800
C46 H46B 0.9800
C46 H46C 0.9800
C36 H36A 0.9800
C36 H36B 0.9800
C36 H36C 0.9800
C42 H42A 0.9800
C42 H42B 0.9800
C42 H42C 0.9800
C35 H35A 0.9800
C35 H35B 0.9800
C35 H35C 0.9800
C41 H41A 0.9800
C41 H41B 0.9800
C41 H41C 0.9800
C39 H39A 0.9800
C39 H39B 0.9800
C39 H39C 0.9800
C38 H38A 0.9800
C38 H38B 0.9800
C38 H38C 0.9800
C40 H40A 0.9800
C40 H40B 0.9800
C40 H40C 0.9800
